data_8100664
loop_
_publ_author_name
'Demchyna, R.'
'Borrmann, Horst'
'Chykhrij, S. I.'
'Kuzma, Yu. B.'
'Grin, Yuri'

_publ_section_title
;
Crystal structure of cerium silver phosphide (1:1.08:1.90), CeAg~1.08~P~1.90~
;
_journal_issue 2
_journal_name_full 'Zeitschrift f\"ur Kristallographie - New Crystal Structures'
_journal_page_first 161
_journal_page_last 162
_journal_volume 217
_journal_year 2002
_chemical_formula_sum 'Ag2.16 Ce2 P3.8'
_chemical_formula_weight 1256.85
_space_group_IT_number 139
_symmetry_cell_setting tetragonal
_symmetry_space_group_name_Hall '-I 4 2'
_symmetry_space_group_name_H-M 'I 4/m m m'
_cell_angle_alpha 90
_cell_angle_beta 90
_cell_angle_gamma 90
_cell_formula_units_Z 2
_cell_length_a 4.0037(2)
_cell_length_b 4.0037(2)
_cell_length_c 20.435(1)
_cell_measurement_temperature 293
_cell_volume 327.57(5)
_diffrn_ambient_environment air
_diffrn_ambient_temperature 295
_exptl_crystal_density_diffrn 6.3709(9)
_refine_ls_R_factor_obs 0.049
_refine_ls_wR_factor_obs 0.049
_cod_depositor_comments
;
 Changing the _atom_site_occupancy data item value from '.' to '1'
 for all fully occupied atom sites.

 Antanas Vaitkus,
 2017-02-10
;
_cod_original_formula_sum 'Ce2 Ag2.16 P3.80'
_cod_database_code 8100664

loop_
_symmetry_equiv_pos_as_xyz
x,y,z
' -y,x,z'
-x,-y,z
y,-x,z
-x,y,z
' y,x,z'
x,-y,z
-y,-x,z
-x,-y,-z
' y,-x,-z'
x,y,-z
-y,x,-z
x,-y,-z
-y,-x,-z
-x,y,-z
y,x,-z
1/2+x,1/2+y,1/2+z
1/2-y,1/2+x,1/2+z
1/2-x,1/2-y,1/2+z
1/2+y,1/2-x,1/2+z
1/2-x,1/2+y,1/2+z
1/2+y,1/2+x,1/2+z
1/2+x,1/2-y,1/2+z
1/2-y,1/2-x,1/2+z
1/2-x,1/2-y,1/2-z
1/2+y,1/2-x,1/2-z
1/2+x,1/2+y,1/2-z
1/2-y,1/2+x,1/2-z
1/2+x,1/2-y,1/2-z
1/2-y,1/2-x,1/2-z
1/2-x,1/2+y,1/2-z
1/2+y,1/2+x,1/2-z

loop_
_atom_site_aniso_label
_atom_site_aniso_U_11
_atom_site_aniso_U_22
_atom_site_aniso_U_33
_atom_site_aniso_U_12
_atom_site_aniso_U_13
_atom_site_aniso_U_23
Ce 0.0047(5) 0.0047(5) 0.0091(7) 0 0 0
Ag1 0.0096(6) 0.0096(6) 0.0048(8) 0 0 0
P1 0.007(2) 0.007(2) 0.006(3) 0 0 0

loop_
_atom_site_label
_atom_site_fract_x
_atom_site_fract_y
_atom_site_fract_z
_atom_site_thermal_displace_type
_atom_site_U_iso_or_equiv
_atom_site_symmetry_multiplicity
_atom_site_type_symbol
_atom_site_occupancy
Ce 0 0 0.11286(8) Uani 0.0062(3) 4 Ce 1
Ag1 0.5 0 0.25 Uani 0.0080(4) 4 Ag 1
Ag2 0 0 0.511(2) Uiso 0.008(9) 4 Ag 0.045(9)
Ag3 0.5 0 0.5 Uiso 0.004(10) 4 Ag 0.034(9)
P1 0 0 0.3381(3) Uani 0.0070(12) 4 P 1
P2 0.5 0.074(8) 0.5 Uiso 0.005(6) 8 P 0.15(3)
P3 0.337(10) 0 0.5 Uiso 0.006(5) 8 P 0.14(2)
P4 0.426(12) 0.070(12) 0.5 Uiso 0.004(7) 16 P 0.08(2)
